data_7150311
loop_
_publ_author_name
'Robertson, Jeremy'
'Bell, Stephen J.'
'Krivokapic, Alexander'

_publ_section_title
;
 On the reaction of diphenylketene with isocyanides.
;
_journal_issue 23
_journal_name_full 'Organic &amp; biomolecular chemistry'
_journal_page_first 4246
_journal_page_last 4251
_journal_paper_doi 10.1039/B512826A
_journal_volume 3
_journal_year 2005
_chemical_compound_source
;
?
;
_chemical_formula_moiety ' C32 H27 N1 O2 '
_chemical_formula_sum 'C32 H27 N O2'
_chemical_formula_weight 457.57
_chemical_name_systematic
;
?
;
_space_group_IT_number 14
_symmetry_cell_setting monoclinic
_symmetry_space_group_name_Hall '-P 2ybc'
_symmetry_space_group_name_H-M 'P 1 21/c 1'
_atom_sites_solution_hydrogens geom
_atom_sites_solution_primary direct
_audit_creation_date 04-19-05
_audit_creation_method CRYSTALS_ver_12-03-99
_cell_angle_alpha 90
_cell_angle_beta 96.6068(9)
_cell_angle_gamma 90
_cell_formula_units_Z 4
_cell_length_a 17.7513(3)
_cell_length_b 5.9105(1)
_cell_length_c 23.5922(5)
_cell_measurement_reflns_used 4999
_cell_measurement_temperature 190
_cell_measurement_theta_max 27
_cell_measurement_theta_min 1
_cell_volume 2458.83(8)
_computing_cell_refinement
;
Denzo/Scalepack (Otwinowski & Minor, 1996)
;
_computing_data_collection
;
COLLECT (Nonius BV, 1997)
;
_computing_data_reduction
;
Denzo/Scalepack (Otwinowski & Minor, 1996)
;
_computing_molecular_graphics
;
CAMERON (Watkin et al 1996)
;
_computing_publication_material
;
CRYSTALS (Watkin et al 2001)
;
_computing_structure_refinement
;
CRYSTALS (Watkin et al 2001)
;
_computing_structure_solution
;
SIR92 (Altomare et al, 1994)
;
_diffrn_ambient_temperature 190
_diffrn_measured_fraction_theta_full 0.979
_diffrn_measured_fraction_theta_max 0.971
_diffrn_measurement_device_type
;
Enraf Nonius Kappa CCD
;
_diffrn_measurement_method \w
_diffrn_radiation_monochromator graphite
_diffrn_radiation_type 'Mo K\a'
_diffrn_radiation_wavelength 0.71073
_diffrn_reflns_av_R_equivalents 0.01
_diffrn_reflns_limit_h_max 22
_diffrn_reflns_limit_h_min -22
_diffrn_reflns_limit_k_max 7
_diffrn_reflns_limit_k_min -7
_diffrn_reflns_limit_l_max 30
_diffrn_reflns_limit_l_min -30
_diffrn_reflns_number 10132
_diffrn_reflns_theta_full 20.765
_diffrn_reflns_theta_max 27.503
_diffrn_reflns_theta_min 1.155
_diffrn_standards_decay_% 0.00
_diffrn_standards_interval_count 0
_diffrn_standards_interval_time 0
_diffrn_standards_number 0
_exptl_absorpt_coefficient_mu 0.076
_exptl_absorpt_correction_T_max 0.99
_exptl_absorpt_correction_T_min 0.98
_exptl_absorpt_correction_type multi-scan
_exptl_absorpt_process_details
;
Denzo/Scalepack (Otwinowski & Minor, 1996)
;
_exptl_crystal_colour ' yellow '
_exptl_crystal_density_diffrn 1.236
_exptl_crystal_description ' plate '
_exptl_crystal_F_000 968.000
_exptl_crystal_size_max 0.30
_exptl_crystal_size_mid 0.20
_exptl_crystal_size_min 0.10
_refine_diff_density_max 0.22
_refine_diff_density_min -0.19
_refine_ls_extinction_method None
_refine_ls_goodness_of_fit_ref 1.0569
_refine_ls_hydrogen_treatment noref
_refine_ls_matrix_type full
_refine_ls_number_parameters 316
_refine_ls_number_reflns 3590
_refine_ls_R_factor_all 0.0723
_refine_ls_R_factor_gt 0.0395
_refine_ls_shift/su_max 0.000436
_refine_ls_structure_factor_coef F
_refine_ls_weighting_details
;
Method = Prince modified Chebychev polynomial, (Watkin, 1994)
W = [weight] * [1-(deltaF/6*sigmaF)^2]^2

0.994 0.457 0.550
;
_refine_ls_weighting_scheme calc
_refine_ls_wR_factor_all 0.0696
_refine_ls_wR_factor_gt 0.0460
_refine_ls_wR_factor_ref 0.0460
_reflns_limit_h_max 22
_reflns_limit_h_min -22
_reflns_limit_k_max 7
_reflns_limit_k_min 0
_reflns_limit_l_max 30
_reflns_limit_l_min 0
_reflns_number_gt 3590
_reflns_number_total 5496
_reflns_threshold_expression I>3.00u(I)
_cod_data_source_file B512826A.txt
_cod_data_source_block compound_5
_cod_depositor_comments
;
The following automatic conversions were performed:
'_symmetry_cell_setting' value 'Monoclinic' changed to 'monoclinic'
according to '/home/saulius/struct/CIF-dictionaries/cif_core.dic'
dictionary named 'cif_core.dic' version 2.4.1 from 2010-06-29.

Automatic conversion script
Id: cif_fix_enum 1527 2010-12-29 10:47:43Z saulius 
;
_cod_original_sg_symbol_H-M 'P 1 21/c 1 '
_cod_original_formula_sum ' C32 H27 N1 O2 '
_cod_database_code 7150311

loop_
_symmetry_equiv_pos_as_xyz
x,y,z
-x,-y,-z
-x,y+1/2,-z+1/2
x,-y+1/2,z+1/2

loop_
_atom_site_label
_atom_site_type_symbol
_atom_site_fract_x
_atom_site_fract_y
_atom_site_fract_z
_atom_site_U_iso_or_equiv
_atom_site_occupancy
_atom_site_adp_type
_atom_site_attached_hydrogens
C1 C 0.78959(8) -0.2028(2) 0.11351(6) 0.0282 1.0000 Uani .
C2 C 0.82431(8) -0.0993(2) 0.16004(6) 0.0275 1.0000 Uani .
C3 C 0.89252(8) 0.0441(2) 0.15544(6) 0.0287 1.0000 Uani .
C4 C 0.96183(8) -0.0164(3) 0.18514(6) 0.0352 1.0000 Uani .
C5 C 1.02471(9) 0.1221(3) 0.18341(7) 0.0432 1.0000 Uani .
C6 C 1.01860(9) 0.3215(3) 0.15257(7) 0.0461 1.0000 Uani .
C7 C 0.9502(1) 0.3822(3) 0.12312(8) 0.0465 1.0000 Uani .
C8 C 0.88738(9) 0.2437(3) 0.12432(7) 0.0384 1.0000 Uani .
C9 C 0.79636(8) -0.1149(2) 0.21716(6) 0.0293 1.0000 Uani .
C10 C 0.80970(9) 0.0648(3) 0.25534(6) 0.0358 1.0000 Uani .
C11 C 0.7838(1) 0.0574(3) 0.30890(7) 0.0444 1.0000 Uani .
C12 C 0.7450(1) -0.1286(3) 0.32515(7) 0.0474 1.0000 Uani .
C13 C 0.73200(11) -0.3085(3) 0.28801(7) 0.0485 1.0000 Uani .
C14 C 0.7572(1) -0.3035(3) 0.23450(6) 0.0409 1.0000 Uani .
C15 C 0.80956(8) -0.2259(2) 0.05515(6) 0.0299 1.0000 Uani .
O16 O 0.75670(6) -0.38159(18) 0.02799(4) 0.0332 1.0000 Uani .
C17 C 0.70774(8) -0.4446(2) 0.06571(6) 0.0288 1.0000 Uani .
O18 O 0.72337(5) -0.32575(17) 0.11554(4) 0.0317 1.0000 Uani .
C19 C 0.65400(8) -0.6024(2) 0.05897(6) 0.0279 1.0000 Uani .
C20 C 0.61063(8) -0.6361(2) 0.10941(6) 0.0285 1.0000 Uani .
C21 C 0.54824(9) -0.5019(3) 0.11632(6) 0.0342 1.0000 Uani .
C22 C 0.5104(1) -0.5256(3) 0.16446(7) 0.0422 1.0000 Uani .
C23 C 0.5343(1) -0.6839(3) 0.20578(7) 0.0455 1.0000 Uani .
C24 C 0.59553(11) -0.8192(3) 0.19899(7) 0.0497 1.0000 Uani .
C25 C 0.63356(9) -0.7958(3) 0.15099(7) 0.0431 1.0000 Uani .
C26 C 0.63820(8) -0.7445(2) 0.00739(6) 0.0288 1.0000 Uani .
C27 C 0.65765(9) -0.6794(3) -0.04620(6) 0.0354 1.0000 Uani .
C28 C 0.64221(9) -0.8200(3) -0.09305(7) 0.0411 1.0000 Uani .
C29 C 0.60685(9) -1.0260(3) -0.08833(7) 0.0438 1.0000 Uani .
C30 C 0.5868(1) -1.0918(3) -0.03587(8) 0.0471 1.0000 Uani .
C31 C 0.6022(1) -0.9525(3) 0.01144(7) 0.0404 1.0000 Uani .
N32 N 0.86125(8) -0.1385(2) 0.03116(5) 0.0402 1.0000 Uani .
C33 C 0.8680(1) -0.1896(3) -0.02928(7) 0.0454 1.0000 Uani .
C34 C 0.8591(1) 0.0258(4) -0.06375(7) 0.0522 1.0000 Uani .
C35 C 0.92300(15) 0.1904(4) -0.04869(9) 0.0684 1.0000 Uani .
H41 H 0.9663 -0.1611 0.2085 0.0422 1.0000 Uiso .
H51 H 1.0751 0.0771 0.2044 0.0519 1.0000 Uiso .
H61 H 1.0646 0.4222 0.1519 0.0556 1.0000 Uiso .
H71 H 0.9458 0.5281 0.1004 0.0551 1.0000 Uiso .
H81 H 0.8374 0.2892 0.1028 0.0452 1.0000 Uiso .
H101 H 0.8397 0.2017 0.2438 0.0434 1.0000 Uiso .
H111 H 0.7931 0.1896 0.3362 0.0537 1.0000 Uiso .
H121 H 0.7260 -0.1323 0.3636 0.0573 1.0000 Uiso .
H131 H 0.7030 -0.4458 0.3003 0.0589 1.0000 Uiso .
H141 H 0.7479 -0.4376 0.2077 0.0486 1.0000 Uiso .
H211 H 0.5296 -0.3884 0.0856 0.0403 1.0000 Uiso .
H221 H 0.4652 -0.4263 0.1696 0.0516 1.0000 Uiso .
H231 H 0.5069 -0.6998 0.2408 0.0539 1.0000 Uiso .
H241 H 0.6126 -0.9354 0.2290 0.0586 1.0000 Uiso .
H251 H 0.6786 -0.8955 0.1464 0.0510 1.0000 Uiso .
H271 H 0.6836 -0.5287 -0.0507 0.0423 1.0000 Uiso .
H281 H 0.6564 -0.7706 -0.1313 0.0490 1.0000 Uiso .
H291 H 0.5954 -1.1269 -0.1230 0.0521 1.0000 Uiso .
H301 H 0.5594 -1.2413 -0.0322 0.0559 1.0000 Uiso .
H311 H 0.5873 -1.0039 0.0499 0.0480 1.0000 Uiso .
H331 H 0.9197 -0.2592 -0.0331 0.0575 1.0000 Uiso .
H332 H 0.8285 -0.3045 -0.0443 0.0575 1.0000 Uiso .
H341 H 0.8558 -0.0102 -0.1055 0.0618 1.0000 Uiso .
H342 H 0.8102 0.1006 -0.0560 0.0618 1.0000 Uiso .
H351 H 0.9162 0.3340 -0.0715 0.0819 1.0000 Uiso .
H352 H 0.9735 0.1208 -0.0563 0.0819 1.0000 Uiso .
H353 H 0.9278 0.2317 -0.0068 0.0819 1.0000 Uiso .

loop_
_atom_site_aniso_label
_atom_site_aniso_U_11
_atom_site_aniso_U_22
_atom_site_aniso_U_33
_atom_site_aniso_U_23
_atom_site_aniso_U_13
_atom_site_aniso_U_12
C1 0.0289(7) 0.0267(7) 0.0294(7) -0.0002(5) 0.0054(5) -0.0036(5)
C2 0.0297(7) 0.0252(7) 0.0277(6) -0.0004(5) 0.0028(5) 0.0000(6)
C3 0.0328(7) 0.0273(7) 0.0263(6) -0.0048(5) 0.0048(5) -0.0036(6)
C4 0.0344(8) 0.0411(8) 0.0296(7) 0.0005(6) 0.0012(6) 0.0005(7)
C5 0.0302(8) 0.0609(11) 0.0378(8) -0.0064(8) 0.0006(6) -0.0037(8)
C6 0.0414(9) 0.052(1) 0.0458(9) -0.0090(8) 0.0079(7) -0.0191(8)
C7 0.051(1) 0.0355(9) 0.053(1) 0.0026(8) 0.0047(8) -0.0111(8)
C8 0.0378(8) 0.0292(7) 0.0466(9) 0.0016(7) -0.0018(7) -0.0041(7)
C9 0.0316(7) 0.0300(7) 0.0259(6) -0.0010(6) 0.0014(5) 0.0041(6)
C10 0.0349(8) 0.0394(8) 0.0327(7) -0.0070(6) 0.0026(6) 0.0005(6)
C11 0.0435(9) 0.055(1) 0.0340(8) -0.0134(7) 0.0024(7) 0.0054(8)
C12 0.051(1) 0.0641(11) 0.0278(7) 0.0007(8) 0.0084(7) 0.0071(9)
C13 0.0639(11) 0.051(1) 0.0320(8) 0.0084(7) 0.0098(7) -0.0063(9)
C14 0.058(1) 0.0351(8) 0.0297(7) 0.0028(6) 0.0070(7) -0.0038(7)
C15 0.0315(7) 0.0303(7) 0.0282(6) -0.0013(6) 0.0049(5) -0.0048(6)
O16 0.0365(5) 0.0369(6) 0.0273(5) -0.0061(4) 0.0075(4) -0.0103(4)
C17 0.0315(7) 0.0310(7) 0.0247(6) -0.0026(5) 0.0058(5) -0.0016(6)
O18 0.0332(5) 0.0364(5) 0.0262(5) -0.0057(4) 0.0071(4) -0.0109(4)
C19 0.0287(7) 0.0280(7) 0.0270(6) -0.0013(6) 0.0030(5) -0.0011(6)
C20 0.0288(7) 0.0278(7) 0.0286(6) -0.0024(5) 0.0029(5) -0.0050(6)
C21 0.0373(8) 0.0331(8) 0.0323(7) 0.0006(6) 0.0047(6) 0.0018(6)
C22 0.0420(9) 0.0459(9) 0.0404(8) -0.0026(7) 0.0124(7) 0.0059(7)
C23 0.051(1) 0.054(1) 0.0345(8) 0.0022(7) 0.0165(7) -0.0025(8)
C24 0.0587(11) 0.053(1) 0.0387(8) 0.0176(8) 0.0121(8) 0.0065(9)
C25 0.0415(9) 0.0470(9) 0.0417(9) 0.0108(7) 0.0093(7) 0.0106(8)
C26 0.0241(6) 0.0312(7) 0.0308(7) -0.0036(6) 0.0017(5) 0.0003(6)
C27 0.0342(8) 0.0392(8) 0.0329(7) -0.0052(6) 0.0037(6) -0.0054(6)
C28 0.0391(8) 0.051(1) 0.0333(8) -0.0105(7) 0.0050(6) -0.0022(7)
C29 0.0398(9) 0.0444(9) 0.0466(9) -0.0194(8) 0.0021(7) -0.0013(7)
C30 0.050(1) 0.0358(9) 0.056(1) -0.0125(8) 0.0067(8) -0.0105(8)
C31 0.0458(9) 0.0349(8) 0.0409(8) -0.0054(7) 0.0074(7) -0.0078(7)
N32 0.0456(8) 0.0451(8) 0.0315(6) -0.0049(6) 0.0115(6) -0.0142(6)
C33 0.054(1) 0.053(1) 0.0325(8) -0.0065(7) 0.0160(7) -0.0206(8)
C34 0.0508(11) 0.0697(13) 0.0361(8) 0.0057(9) 0.0053(8) 0.0110(9)
C35 0.1086(19) 0.0443(11) 0.0550(12) 0.0109(9) 0.0203(12) -0.0127(11)

loop_
_atom_type_symbol
_atom_type_scat_dispersion_real
_atom_type_scat_dispersion_imag
_atom_type_scat_Cromer_Mann_a1
_atom_type_scat_Cromer_Mann_b1
_atom_type_scat_Cromer_Mann_a2
_atom_type_scat_Cromer_Mann_b2
_atom_type_scat_Cromer_Mann_a3
_atom_type_scat_Cromer_Mann_b3
_atom_type_scat_Cromer_Mann_a4
_atom_type_scat_Cromer_Mann_b4
_atom_type_scat_Cromer_Mann_c
_atom_type_scat_source
'C ' 0.0033 0.0016 2.3100 20.8439 1.0200 10.2075 1.5886 0.5687 0.8650 51.6512 0.2156 International_Tables_Vol_IV_Table_2.2B
'H ' 0.0000 0.0000 0.4930 10.5109 0.3229 26.1257 0.1402 3.1424 0.0408 57.7998 0.0030 International_Tables_Vol_IV_Table_2.2B
'N ' 0.0061 0.0033 12.2126 0.0057 3.1322 9.8933 2.0125 28.9975 1.1663 0.5826 -11.5290 International_Tables_Vol_IV_Table_2.2B
'O ' 0.0106 0.0060 3.0485 13.2771 2.2868 5.7011 1.5463 0.3239 0.8670 32.9089 0.2508 International_Tables_Vol_IV_Table_2.2B

loop_
_geom_angle_atom_site_label_1
_geom_angle_site_symmetry_1
_geom_angle_atom_site_label_2
_geom_angle_site_symmetry_2
_geom_angle_atom_site_label_3
_geom_angle_site_symmetry_3
_geom_angle
_geom_angle_publ_flag
C2 . C1 . C15 . 132.20(13) yes
C2 . C1 . O18 . 121.43(12) yes
C15 . C1 . O18 . 106.31(11) yes
C1 . C2 . C3 . 119.95(12) yes
C1 . C2 . C9 . 122.76(12) yes
C3 . C2 . C9 . 117.27(12) yes
C2 . C3 . C4 . 119.72(13) yes
C2 . C3 . C8 . 121.13(13) yes
C4 . C3 . C8 . 119.06(14) yes
C3 . C4 . C5 . 120.09(15) yes
C3 . C4 . H41 . 119.915 no
C5 . C4 . H41 . 119.995 no
C4 . C5 . C6 . 120.22(15) yes
C4 . C5 . H51 . 120.102 no
C6 . C5 . H51 . 119.676 no
C5 . C6 . C7 . 119.95(15) yes
C5 . C6 . H61 . 119.705 no
C7 . C6 . H61 . 120.341 no
C6 . C7 . C8 . 120.06(16) yes
C6 . C7 . H71 . 119.907 no
C8 . C7 . H71 . 120.030 no
C3 . C8 . C7 . 120.61(15) yes
C3 . C8 . H81 . 119.613 no
C7 . C8 . H81 . 119.770 no
C2 . C9 . C10 . 119.13(13) yes
C2 . C9 . C14 . 122.79(13) yes
C10 . C9 . C14 . 118.08(13) yes
C9 . C10 . C11 . 120.81(15) yes
C9 . C10 . H101 . 119.019 no
C11 . C10 . H101 . 120.167 no
C10 . C11 . C12 . 120.39(15) yes
C10 . C11 . H111 . 120.274 no
C12 . C11 . H111 . 119.332 no
C11 . C12 . C13 . 119.43(14) yes
C11 . C12 . H121 . 120.069 no
C13 . C12 . H121 . 120.502 no
C12 . C13 . C14 . 120.91(16) yes
C12 . C13 . H131 . 119.028 no
C14 . C13 . H131 . 120.056 no
C9 . C14 . C13 . 120.38(15) yes
C9 . C14 . H141 . 119.299 no
C13 . C14 . H141 . 120.321 no
C1 . C15 . O16 . 105.45(11) yes
C1 . C15 . N32 . 131.20(13) yes
O16 . C15 . N32 . 123.33(12) yes
C15 . O16 . C17 . 108.7(1) yes
O16 . C17 . O18 . 109.77(11) yes
O16 . C17 . C19 . 127.93(12) yes
O18 . C17 . C19 . 122.24(12) yes
C1 . O18 . C17 . 109.1(1) yes
C17 . C19 . C20 . 115.06(12) yes
C17 . C19 . C26 . 124.19(12) yes
C20 . C19 . C26 . 120.70(12) yes
C19 . C20 . C21 . 120.40(13) yes
C19 . C20 . C25 . 120.93(13) yes
C21 . C20 . C25 . 118.63(13) yes
C20 . C21 . C22 . 120.33(14) yes
C20 . C21 . H211 . 119.514 no
C22 . C21 . H211 . 120.138 no
C21 . C22 . C23 . 120.39(15) yes
C21 . C22 . H221 . 120.175 no
C23 . C22 . H221 . 119.437 no
C22 . C23 . C24 . 119.68(14) yes
C22 . C23 . H231 . 120.078 no
C24 . C23 . H231 . 120.242 no
C23 . C24 . C25 . 120.12(15) yes
C23 . C24 . H241 . 119.582 no
C25 . C24 . H241 . 120.294 no
C20 . C25 . C24 . 120.84(15) yes
C20 . C25 . H251 . 119.525 no
C24 . C25 . H251 . 119.638 no
C19 . C26 . C27 . 122.91(13) yes
C19 . C26 . C31 . 119.31(13) yes
C27 . C26 . C31 . 117.78(13) yes
C26 . C27 . C28 . 120.55(14) yes
C26 . C27 . H271 . 119.859 no
C28 . C27 . H271 . 119.590 no
C27 . C28 . C29 . 121.01(15) yes
C27 . C28 . H281 . 119.619 no
C29 . C28 . H281 . 119.370 no
C28 . C29 . C30 . 119.13(14) yes
C28 . C29 . H291 . 120.292 no
C30 . C29 . H291 . 120.571 no
C29 . C30 . C31 . 120.34(15) yes
C29 . C30 . H301 . 119.774 no
C31 . C30 . H301 . 119.868 no
C26 . C31 . C30 . 121.18(15) yes
C26 . C31 . H311 . 119.451 no
C30 . C31 . H311 . 119.367 no
C15 . N32 . C33 . 120.01(13) yes
N32 . C33 . C34 . 109.44(14) yes
N32 . C33 . H331 . 109.913 no
C34 . C33 . H331 . 109.439 no
N32 . C33 . H332 . 110.338 no
C34 . C33 . H332 . 110.608 no
H331 . C33 . H332 . 107.072 no
C33 . C34 . C35 . 112.86(16) yes
C33 . C34 . H341 . 109.937 no
C35 . C34 . H341 . 108.989 no
C33 . C34 . H342 . 108.140 no
C35 . C34 . H342 . 108.340 no
H341 . C34 . H342 . 108.475 no
C34 . C35 . H351 . 112.220 no
C34 . C35 . H352 . 110.582 no
H351 . C35 . H352 . 107.529 no
C34 . C35 . H353 . 111.276 no
H351 . C35 . H353 . 108.099 no
H352 . C35 . H353 . 106.909 no

loop_
_geom_bond_atom_site_label_1
_geom_bond_site_symmetry_1
_geom_bond_atom_site_label_2
_geom_bond_site_symmetry_2
_geom_bond_distance
_geom_bond_publ_flag
C1 . C2 . 1.3430(19) yes
C1 . C15 . 1.4671(18) yes
C1 . O18 . 1.3876(16) yes
C2 . C3 . 1.4919(19) yes
C2 . C9 . 1.4915(18) yes
C3 . C4 . 1.391(2) yes
C3 . C8 . 1.387(2) yes
C4 . C5 . 1.388(2) yes
C4 . H41 . 1.015 no
C5 . C6 . 1.383(3) yes
C5 . H51 . 1.007 no
C6 . C7 . 1.376(3) yes
C6 . H61 . 1.011 no
C7 . C8 . 1.386(2) yes
C7 . H71 . 1.014 no
C8 . H81 . 1.006 no
C9 . C10 . 1.395(2) yes
C9 . C14 . 1.400(2) yes
C10 . C11 . 1.394(2) yes
C10 . H101 . 1.023 no
C11 . C12 . 1.375(3) yes
C11 . H111 . 1.014 no
C12 . C13 . 1.380(3) yes
C12 . H121 . 1.004 no
C13 . C14 . 1.387(2) yes
C13 . H131 . 1.021 no
C14 . H141 . 1.016 no
C15 . O16 . 1.4143(17) yes
C15 . N32 . 1.2445(18) yes
O16 . C17 . 1.3652(16) yes
C17 . O18 . 1.3702(16) yes
C17 . C19 . 1.3307(19) yes
C19 . C20 . 1.5032(18) yes
C19 . C26 . 1.4784(19) yes
C20 . C21 . 1.387(2) yes
C20 . C25 . 1.388(2) yes
C21 . C22 . 1.392(2) yes
C21 . H211 . 1.015 no
C22 . C23 . 1.382(2) yes
C22 . H221 . 1.013 no
C23 . C24 . 1.373(3) yes
C23 . H231 . 1.010 no
C24 . C25 . 1.390(2) yes
C24 . H241 . 1.008 no
C25 . H251 . 1.009 no
C26 . C27 . 1.402(2) yes
C26 . C31 . 1.394(2) yes
C27 . C28 . 1.385(2) yes
C27 . H271 . 1.014 no
C28 . C29 . 1.380(2) yes
C28 . H281 . 1.009 no
C29 . C30 . 1.383(3) yes
C29 . H291 . 1.014 no
C30 . C31 . 1.389(2) yes
C30 . H301 . 1.017 no
C31 . H311 . 1.020 no
N32 . C33 . 1.4757(19) yes
C33 . C34 . 1.509(3) yes
C33 . H331 . 1.020 no
C33 . H332 . 1.010 no
C34 . C35 . 1.506(3) yes
C34 . H341 . 1.003 no
C34 . H342 . 1.009 no
C35 . H351 . 1.005 no
C35 . H352 . 1.020 no
C35 . H353 . 1.013 no

loop_
_cod_related_entry_id
_cod_related_entry_database
_cod_related_entry_code
1 ChemSpider 9700158
